data_4066201
loop_
_publ_author_name
'Kessler, Florian'
'Weibert, Bernhard'
'Fischer, Helmut'

_publ_section_title
;
 Bis(allenylidene) Complexes of Palladium and Platinum&#x2020;
;
_journal_issue 21
_journal_name_full Organometallics
_journal_page_first 5154
_journal_paper_doi 10.1021/om100346x
_journal_volume 29
_journal_year 2010
_chemical_formula_moiety 'C50 H46 N2 O2 P2 Pt, 2(C H2 Cl2) '
_chemical_formula_sum 'C52 H50 Cl4 N2 O2 P2 Pt'
_chemical_formula_weight 1133.77
_chemical_name_systematic
; 
 ? 
;
_space_group_IT_number 2
_symmetry_cell_setting triclinic
_symmetry_space_group_name_Hall '-P 1'
_symmetry_space_group_name_H-M 'P -1'
_atom_sites_solution_hydrogens geom
_atom_sites_solution_primary direct
_atom_sites_solution_secondary difmap
_audit_creation_method SHELXL-97
_cell_angle_alpha 69.75(3)
_cell_angle_beta 83.34(3)
_cell_angle_gamma 77.35(3)
_cell_formula_units_Z 1
_cell_length_a 8.1772(16)
_cell_length_b 12.552(3)
_cell_length_c 12.561(3)
_cell_measurement_reflns_used 32343
_cell_measurement_temperature 100(2)
_cell_measurement_theta_max 27.26
_cell_measurement_theta_min 1.77
_cell_volume 1179.1(5)
_computing_cell_refinement 'STOE X-AREA'
_computing_data_collection 'STOE X-AREA'
_computing_data_reduction 'STOE X-RED'
_computing_structure_refinement 'SHELXL-97 (Sheldrick, 1997)'
_computing_structure_solution 'SHELXS-97 (Sheldrick, 1990)'
_diffrn_ambient_temperature 100(2)
_diffrn_detector_area_resol_mean 6.67
_diffrn_measured_fraction_theta_full 0.989
_diffrn_measured_fraction_theta_max 0.989
_diffrn_measurement_device_type 'STOE IPDS 2T'
_diffrn_measurement_method 'rotation method'
_diffrn_radiation_monochromator graphite
_diffrn_radiation_source 'fine-focus sealed tube'
_diffrn_radiation_type MoK\a
_diffrn_radiation_wavelength 0.71073
_diffrn_reflns_av_R_equivalents 0.0578
_diffrn_reflns_av_sigmaI/netI 0.0411
_diffrn_reflns_limit_h_max 10
_diffrn_reflns_limit_h_min -10
_diffrn_reflns_limit_k_max 15
_diffrn_reflns_limit_k_min -15
_diffrn_reflns_limit_l_max 15
_diffrn_reflns_limit_l_min -15
_diffrn_reflns_number 16169
_diffrn_reflns_theta_full 26.77
_diffrn_reflns_theta_max 26.77
_diffrn_reflns_theta_min 2.56
_exptl_absorpt_coefficient_mu 3.313
_exptl_absorpt_correction_T_max 0.6560
_exptl_absorpt_correction_T_min 0.3533
_exptl_absorpt_correction_type integration
_exptl_absorpt_process_details empirical
_exptl_crystal_colour colorless
_exptl_crystal_density_diffrn 1.597
_exptl_crystal_density_method 'not measured'
_exptl_crystal_description block
_exptl_crystal_F_000 568
_exptl_crystal_size_max 0.400
_exptl_crystal_size_mid 0.333
_exptl_crystal_size_min 0.300
_refine_diff_density_max 0.951
_refine_diff_density_min -1.965
_refine_diff_density_rms 0.101
_refine_ls_extinction_method none
_refine_ls_goodness_of_fit_ref 1.066
_refine_ls_hydrogen_treatment constr
_refine_ls_matrix_type full
_refine_ls_number_parameters 286
_refine_ls_number_reflns 4967
_refine_ls_number_restraints 0
_refine_ls_restrained_S_all 1.066
_refine_ls_R_factor_all 0.0250
_refine_ls_R_factor_gt 0.0246
_refine_ls_shift/su_max 0.000
_refine_ls_shift/su_mean 0.000
_refine_ls_structure_factor_coef Fsqd
_refine_ls_weighting_details 'calc w=1/[\s^2^(Fo^2^)+(0.0287P)^2^+0.6989P] where P=(Fo^2^+2Fc^2^)/3'
_refine_ls_weighting_scheme calc
_refine_ls_wR_factor_gt 0.0573
_refine_ls_wR_factor_ref 0.0577
_reflns_number_gt 4928
_reflns_number_total 4967
_reflns_threshold_expression >2sigma(I)
_cod_data_source_file om100346x_si_001.cif
_cod_data_source_block fkbw46a_&#x0096;_complex_9b
_cod_original_sg_symbol_H-M P-1
_cod_database_code 4066201

loop_
_symmetry_equiv_pos_as_xyz
'x, y, z'
'-x, -y, -z'

loop_
_atom_site_label
_atom_site_type_symbol
_atom_site_fract_x
_atom_site_fract_y
_atom_site_fract_z
_atom_site_U_iso_or_equiv
_atom_site_adp_type
_atom_site_occupancy
_atom_site_symmetry_multiplicity
_atom_site_calc_flag
_atom_site_refinement_flags
Pt1 Pt 0.5000 0.0000 0.5000 0.01197(5) Uani 1 2 d S
P1 P 0.59099(8) 0.14782(6) 0.53118(6) 0.01443(14) Uani 1 1 d .
O1 O 0.7070(3) 0.1851(2) 0.05666(19) 0.0311(5) Uani 1 1 d .
N1 N 0.4252(3) 0.2062(3) 0.0549(2) 0.0248(6) Uani 1 1 d .
C1 C 0.5367(3) 0.0653(3) 0.3313(3) 0.0194(6) Uani 1 1 d .
C2 C 0.5566(3) 0.1067(3) 0.2296(2) 0.0193(6) Uani 1 1 d .
C3 C 0.5710(4) 0.1680(3) 0.1081(2) 0.0215(6) Uani 1 1 d .
C4 C 0.2624(4) 0.1801(3) 0.1090(3) 0.0306(8) Uani 1 1 d .
H4A H 0.2276 0.2145 0.1701 0.037 Uiso 1 1 calc R
H4B H 0.2668 0.0956 0.1412 0.037 Uiso 1 1 calc R
C5 C 0.1454(5) 0.2354(5) 0.0120(4) 0.0543(13) Uani 1 1 d .
H5A H 0.0546 0.1915 0.0219 0.065 Uiso 1 1 calc R
H5B H 0.0948 0.3163 0.0063 0.065 Uiso 1 1 calc R
C6 C 0.2542(6) 0.2311(6) -0.0906(4) 0.0613(15) Uani 1 1 d .
H6A H 0.2041 0.2902 -0.1600 0.074 Uiso 1 1 calc R
H6B H 0.2715 0.1539 -0.0990 0.074 Uiso 1 1 calc R
C7 C 0.4189(4) 0.2565(4) -0.0690(3) 0.0419(10) Uani 1 1 d .
H7A H 0.5153 0.2186 -0.1070 0.050 Uiso 1 1 calc R
H7B H 0.4171 0.3407 -0.0952 0.050 Uiso 1 1 calc R
C21 C 0.7401(3) 0.0969(3) 0.6430(2) 0.0169(5) Uani 1 1 d .
C22 C 0.7296(4) 0.1453(3) 0.7286(3) 0.0218(6) Uani 1 1 d .
H22A H 0.6359 0.2035 0.7341 0.026 Uiso 1 1 calc R
C23 C 0.8560(4) 0.1088(3) 0.8064(3) 0.0264(7) Uani 1 1 d .
H23A H 0.8477 0.1415 0.8651 0.032 Uiso 1 1 calc R
C24 C 0.9933(4) 0.0249(3) 0.7978(3) 0.0248(6) Uani 1 1 d .
H24A H 1.0806 0.0015 0.8496 0.030 Uiso 1 1 calc R
C25 C 1.0039(3) -0.0252(3) 0.7139(3) 0.0229(6) Uani 1 1 d .
H25A H 1.0979 -0.0833 0.7087 0.027 Uiso 1 1 calc R
C26 C 0.8770(3) 0.0094(3) 0.6374(2) 0.0199(6) Uani 1 1 d .
H26A H 0.8832 -0.0263 0.5813 0.024 Uiso 1 1 calc R
C31 C 0.4167(3) 0.2498(3) 0.5666(2) 0.0167(5) Uani 1 1 d .
C32 C 0.4422(3) 0.3539(3) 0.5726(2) 0.0197(6) Uani 1 1 d .
H32A H 0.5521 0.3704 0.5612 0.024 Uiso 1 1 calc R
C33 C 0.3078(4) 0.4334(3) 0.5951(2) 0.0214(6) Uani 1 1 d .
H33A H 0.3261 0.5033 0.6010 0.026 Uiso 1 1 calc R
C34 C 0.1463(4) 0.4107(3) 0.6091(3) 0.0222(6) Uani 1 1 d .
H34A H 0.0540 0.4663 0.6221 0.027 Uiso 1 1 calc R
C35 C 0.1196(3) 0.3081(3) 0.6041(3) 0.0236(6) Uani 1 1 d .
H35A H 0.0091 0.2927 0.6147 0.028 Uiso 1 1 calc R
C36 C 0.2543(3) 0.2263(3) 0.5836(3) 0.0216(6) Uani 1 1 d .
H36A H 0.2357 0.1551 0.5811 0.026 Uiso 1 1 calc R
C41 C 0.6999(3) 0.2418(3) 0.4125(2) 0.0173(5) Uani 1 1 d .
C42 C 0.6122(4) 0.3073(3) 0.3145(3) 0.0211(6) Uani 1 1 d .
H42A H 0.4971 0.3055 0.3126 0.025 Uiso 1 1 calc R
C43 C 0.6925(4) 0.3750(3) 0.2199(3) 0.0232(6) Uani 1 1 d .
H43A H 0.6325 0.4183 0.1532 0.028 Uiso 1 1 calc R
C44 C 0.8601(4) 0.3798(3) 0.2225(3) 0.0248(6) Uani 1 1 d .
H44A H 0.9147 0.4259 0.1575 0.030 Uiso 1 1 calc R
C45 C 0.9476(4) 0.3168(3) 0.3204(3) 0.0247(6) Uani 1 1 d .
H45A H 1.0619 0.3205 0.3225 0.030 Uiso 1 1 calc R
C46 C 0.8683(3) 0.2483(3) 0.4151(3) 0.0198(6) Uani 1 1 d .
H46A H 0.9285 0.2058 0.4819 0.024 Uiso 1 1 calc R
Cl1 Cl 0.28759(10) 0.55490(8) 0.27864(7) 0.03314(18) Uani 1 1 d .
Cl2 Cl 0.26753(11) 0.46983(9) 0.09276(7) 0.0374(2) Uani 1 1 d .
C100 C 0.2034(4) 0.5883(3) 0.1458(3) 0.0347(8) Uani 1 1 d .
H10A H 0.2417 0.6576 0.0914 0.042 Uiso 1 1 calc R
H10B H 0.0794 0.6063 0.1533 0.042 Uiso 1 1 calc R

loop_
_atom_site_aniso_label
_atom_site_aniso_U_11
_atom_site_aniso_U_22
_atom_site_aniso_U_33
_atom_site_aniso_U_23
_atom_site_aniso_U_13
_atom_site_aniso_U_12
Pt1 0.01258(7) 0.01238(8) 0.01171(8) -0.00450(6) -0.00045(5) -0.00318(5)
P1 0.0142(3) 0.0147(4) 0.0153(3) -0.0059(3) -0.0002(2) -0.0034(3)
O1 0.0219(10) 0.0419(15) 0.0208(11) -0.0010(10) 0.0026(8) -0.0057(10)
N1 0.0210(12) 0.0325(16) 0.0142(12) -0.0001(11) 0.0010(9) -0.0050(11)
C1 0.0175(12) 0.0146(14) 0.0276(16) -0.0083(12) -0.0015(11) -0.0037(10)
C2 0.0191(13) 0.0226(15) 0.0151(14) -0.0038(12) -0.0021(10) -0.0050(11)
C3 0.0238(14) 0.0234(16) 0.0135(13) -0.0027(12) -0.0001(11) -0.0029(11)
C4 0.0185(14) 0.039(2) 0.0257(16) 0.0005(15) -0.0029(12) -0.0066(13)
C5 0.036(2) 0.076(3) 0.038(2) 0.007(2) -0.0122(17) -0.020(2)
C6 0.046(2) 0.101(5) 0.032(2) -0.015(2) -0.0146(18) -0.010(2)
C7 0.0308(17) 0.066(3) 0.0162(16) -0.0010(17) -0.0020(13) -0.0033(17)
C21 0.0153(12) 0.0172(14) 0.0169(13) -0.0028(11) -0.0007(10) -0.0053(10)
C22 0.0217(13) 0.0232(16) 0.0208(14) -0.0090(12) -0.0041(11) -0.0007(11)
C23 0.0279(15) 0.0306(18) 0.0254(16) -0.0140(14) -0.0081(12) -0.0036(13)
C24 0.0205(13) 0.0263(17) 0.0280(16) -0.0075(14) -0.0084(11) -0.0040(12)
C25 0.0158(12) 0.0223(16) 0.0286(16) -0.0069(13) -0.0013(11) -0.0020(11)
C26 0.0180(12) 0.0230(16) 0.0209(14) -0.0096(12) -0.0012(10) -0.0040(11)
C31 0.0162(12) 0.0159(14) 0.0170(13) -0.0056(11) -0.0009(10) -0.0009(10)
C32 0.0195(13) 0.0204(15) 0.0208(14) -0.0078(12) 0.0006(10) -0.0060(11)
C33 0.0265(14) 0.0162(15) 0.0208(14) -0.0062(12) 0.0028(11) -0.0048(11)
C34 0.0207(13) 0.0233(16) 0.0200(14) -0.0068(12) -0.0003(11) 0.0001(11)
C35 0.0153(12) 0.0284(17) 0.0291(16) -0.0126(14) -0.0003(11) -0.0033(11)
C36 0.0180(13) 0.0226(16) 0.0275(15) -0.0118(13) -0.0008(11) -0.0052(11)
C41 0.0177(12) 0.0167(14) 0.0193(13) -0.0087(11) 0.0020(10) -0.0038(10)
C42 0.0203(13) 0.0189(15) 0.0245(15) -0.0076(12) 0.0003(11) -0.0045(11)
C43 0.0279(15) 0.0204(16) 0.0199(14) -0.0050(12) -0.0002(11) -0.0049(12)
C44 0.0293(15) 0.0212(16) 0.0245(15) -0.0079(13) 0.0070(12) -0.0101(12)
C45 0.0210(13) 0.0261(17) 0.0298(16) -0.0117(14) 0.0033(12) -0.0084(12)
C46 0.0183(13) 0.0187(15) 0.0242(15) -0.0095(12) 0.0024(11) -0.0053(11)
Cl1 0.0271(4) 0.0366(5) 0.0375(4) -0.0168(4) -0.0039(3) -0.0011(3)
Cl2 0.0397(4) 0.0470(6) 0.0288(4) -0.0114(4) 0.0010(3) -0.0183(4)
C100 0.0288(16) 0.0313(19) 0.0375(19) -0.0032(16) -0.0039(14) -0.0043(14)

loop_
_atom_type_symbol
_atom_type_description
_atom_type_scat_dispersion_real
_atom_type_scat_dispersion_imag
_atom_type_scat_source
C C 0.0033 0.0016 'International Tables Vol C Tables 4.2.6.8 and 6.1.1.4'
H H 0.0000 0.0000 'International Tables Vol C Tables 4.2.6.8 and 6.1.1.4'
Cl Cl 0.1484 0.1585 'International Tables Vol C Tables 4.2.6.8 and 6.1.1.4'
N N 0.0061 0.0033 'International Tables Vol C Tables 4.2.6.8 and 6.1.1.4'
O O 0.0106 0.0060 'International Tables Vol C Tables 4.2.6.8 and 6.1.1.4'
P P 0.1023 0.0942 'International Tables Vol C Tables 4.2.6.8 and 6.1.1.4'
Pt Pt -1.7033 8.3905 'International Tables Vol C Tables 4.2.6.8 and 6.1.1.4'

loop_
_geom_angle_atom_site_label_1
_geom_angle_atom_site_label_2
_geom_angle_atom_site_label_3
_geom_angle
_geom_angle_site_symmetry_1
_geom_angle_site_symmetry_3
C1 Pt1 C1 180.0 2_656 .
C1 Pt1 P1 86.91(9) 2_656 .
C1 Pt1 P1 93.09(9) . .
C1 Pt1 P1 93.09(9) 2_656 2_656
C1 Pt1 P1 86.91(9) . 2_656
P1 Pt1 P1 180.0 . 2_656
C21 P1 C31 108.20(13) . .
C21 P1 C41 102.78(13) . .
C31 P1 C41 102.62(13) . .
C21 P1 Pt1 113.26(10) . .
C31 P1 Pt1 111.67(9) . .
C41 P1 Pt1 117.31(10) . .
C3 N1 C7 122.1(3) . .
C3 N1 C4 124.4(3) . .
C7 N1 C4 112.2(3) . .
C2 C1 Pt1 178.7(3) . .
C1 C2 C3 174.1(3) . .
O1 C3 N1 121.9(3) . .
O1 C3 C2 123.0(3) . .
N1 C3 C2 115.1(3) . .
N1 C4 C5 103.0(3) . .
N1 C4 H4A 111.2 . .
C5 C4 H4A 111.2 . .
N1 C4 H4B 111.2 . .
C5 C4 H4B 111.2 . .
H4A C4 H4B 109.1 . .
C6 C5 C4 104.4(3) . .
C6 C5 H5A 110.9 . .
C4 C5 H5A 110.9 . .
C6 C5 H5B 110.9 . .
C4 C5 H5B 110.9 . .
H5A C5 H5B 108.9 . .
C5 C6 C7 104.3(4) . .
C5 C6 H6A 110.9 . .
C7 C6 H6A 110.9 . .
C5 C6 H6B 110.9 . .
C7 C6 H6B 110.9 . .
H6A C6 H6B 108.9 . .
N1 C7 C6 102.0(3) . .
N1 C7 H7A 111.4 . .
C6 C7 H7A 111.4 . .
N1 C7 H7B 111.4 . .
C6 C7 H7B 111.4 . .
H7A C7 H7B 109.2 . .
C22 C21 C26 119.2(3) . .
C22 C21 P1 123.2(2) . .
C26 C21 P1 117.4(2) . .
C21 C22 C23 120.3(3) . .
C21 C22 H22A 119.8 . .
C23 C22 H22A 119.8 . .
C24 C23 C22 119.9(3) . .
C24 C23 H23A 120.0 . .
C22 C23 H23A 120.0 . .
C23 C24 C25 120.2(3) . .
C23 C24 H24A 119.9 . .
C25 C24 H24A 119.9 . .
C26 C25 C24 120.1(3) . .
C26 C25 H25A 120.0 . .
C24 C25 H25A 120.0 . .
C25 C26 C21 120.2(3) . .
C25 C26 H26A 119.9 . .
C21 C26 H26A 119.9 . .
C32 C31 C36 119.4(3) . .
C32 C31 P1 120.6(2) . .
C36 C31 P1 120.0(2) . .
C33 C32 C31 120.3(3) . .
C33 C32 H32A 119.8 . .
C31 C32 H32A 119.8 . .
C32 C33 C34 120.0(3) . .
C32 C33 H33A 120.0 . .
C34 C33 H33A 120.0 . .
C35 C34 C33 120.2(3) . .
C35 C34 H34A 119.9 . .
C33 C34 H34A 119.9 . .
C34 C35 C36 120.4(3) . .
C34 C35 H35A 119.8 . .
C36 C35 H35A 119.8 . .
C35 C36 C31 119.7(3) . .
C35 C36 H36A 120.2 . .
C31 C36 H36A 120.2 . .
C42 C41 C46 119.0(3) . .
C42 C41 P1 118.3(2) . .
C46 C41 P1 122.6(2) . .
C43 C42 C41 120.3(3) . .
C43 C42 H42A 119.8 . .
C41 C42 H42A 119.8 . .
C44 C43 C42 120.3(3) . .
C44 C43 H43A 119.8 . .
C42 C43 H43A 119.8 . .
C43 C44 C45 119.8(3) . .
C43 C44 H44A 120.1 . .
C45 C44 H44A 120.1 . .
C46 C45 C44 120.2(3) . .
C46 C45 H45A 119.9 . .
C44 C45 H45A 119.9 . .
C45 C46 C41 120.3(3) . .
C45 C46 H46A 119.9 . .
C41 C46 H46A 119.9 . .
Cl1 C100 Cl2 110.8(2) . .
Cl1 C100 H10A 109.5 . .
Cl2 C100 H10A 109.5 . .
Cl1 C100 H10B 109.5 . .
Cl2 C100 H10B 109.5 . .
H10A C100 H10B 108.1 . .

loop_
_geom_bond_atom_site_label_1
_geom_bond_atom_site_label_2
_geom_bond_distance
_geom_bond_site_symmetry_2
Pt1 C1 2.003(3) 2_656
Pt1 C1 2.003(3) .
Pt1 P1 2.3076(9) .
Pt1 P1 2.3076(9) 2_656
P1 C21 1.818(3) .
P1 C31 1.821(3) .
P1 C41 1.828(3) .
O1 C3 1.242(4) .
N1 C3 1.345(4) .
N1 C7 1.466(4) .
N1 C4 1.472(4) .
C1 C2 1.207(4) .
C2 C3 1.456(4) .
C4 C5 1.509(5) .
C4 H4A 0.9900 .
C4 H4B 0.9900 .
C5 C6 1.488(7) .
C5 H5A 0.9900 .
C5 H5B 0.9900 .
C6 C7 1.523(6) .
C6 H6A 0.9900 .
C6 H6B 0.9900 .
C7 H7A 0.9900 .
C7 H7B 0.9900 .
C21 C22 1.393(4) .
C21 C26 1.401(4) .
C22 C23 1.396(4) .
C22 H22A 0.9500 .
C23 C24 1.383(5) .
C23 H23A 0.9500 .
C24 C25 1.390(5) .
C24 H24A 0.9500 .
C25 C26 1.389(4) .
C25 H25A 0.9500 .
C26 H26A 0.9500 .
C31 C32 1.395(4) .
C31 C36 1.400(4) .
C32 C33 1.388(4) .
C32 H32A 0.9500 .
C33 C34 1.390(4) .
C33 H33A 0.9500 .
C34 C35 1.376(5) .
C34 H34A 0.9500 .
C35 C36 1.399(4) .
C35 H35A 0.9500 .
C36 H36A 0.9500 .
C41 C42 1.396(4) .
C41 C46 1.402(4) .
C42 C43 1.389(4) .
C42 H42A 0.9500 .
C43 C44 1.389(4) .
C43 H43A 0.9500 .
C44 C45 1.390(5) .
C44 H44A 0.9500 .
C45 C46 1.390(4) .
C45 H45A 0.9500 .
C46 H46A 0.9500 .
Cl1 C100 1.758(4) .
Cl2 C100 1.787(4) .
C100 H10A 0.9900 .
C100 H10B 0.9900 .
